data_7018686
loop_
_publ_author_name
'Grzywa, Maciej'
'Denysenko, Dmytro'
'Hanss, Jan'
'Scheidt, Ernst-Wilhelm'
'Scherer, Wolfgang'
'Weil, Matthias'
'Volkmer, Dirk'

_publ_section_title
;
 CuN(6) Jahn-Teller centers in coordination frameworks comprising fully
 condensed Kuratowski-type secondary building units: phase transitions and
 magneto-structural correlations.
;
_journal_issue 14
_journal_name_full 'Dalton transactions (Cambridge, England : 2003)'
_journal_page_first 4239
_journal_page_last 4248
_journal_paper_doi 10.1039/c2dt12311h
_journal_volume 41
_journal_year 2012
_chemical_formula_moiety 'Cu (C2 N3 H2)2'
_chemical_formula_sum 'C4 H4 Cu N6'
_chemical_formula_weight 199.67
_space_group_IT_number 141
_symmetry_cell_setting tetragonal
_symmetry_Int_Tables_number 141
_symmetry_space_group_name_Hall '-I 4bd 2'
_symmetry_space_group_name_H-M 'I 41/a m d :2'
_atom_sites_solution_hydrogens geom
_atom_sites_solution_primary direct
_atom_sites_solution_secondary difmap
_audit_creation_method SHELXL-97
_cell_angle_alpha 90.00
_cell_angle_beta 90.00
_cell_angle_gamma 90.00
_cell_formula_units_Z 12
_cell_length_a 11.8447(7)
_cell_length_b 11.8447(7)
_cell_length_c 18.9782(13)
_cell_measurement_reflns_used 8954
_cell_measurement_temperature 295(2)
_cell_measurement_theta_max 26.42
_cell_measurement_theta_min 3.25
_cell_volume 2662.6(3)
_computing_cell_refinement 'SAINT (Bruker, 2008)'
_computing_data_collection 'APEX2 (Bruker, 2008)'
_computing_data_reduction 'SAINT (Bruker, 2008)'
_computing_molecular_graphics 'MERCURY (Macrae et al., 2006)'
_computing_publication_material 'SHELXL-97 (Sheldrick, 2008)'
_computing_structure_refinement 'SHELXL-97 (Sheldrick, 2008)'
_computing_structure_solution 'SHELXS-97 (Sheldrick, 2008)'
_diffrn_ambient_temperature 295(2)
_diffrn_measured_fraction_theta_full 0.999
_diffrn_measured_fraction_theta_max 0.999
_diffrn_measurement_device_type 'Bruker APEXII CCD'
_diffrn_measurement_method '\w- and \f-scans'
_diffrn_radiation_monochromator graphite
_diffrn_radiation_probe x-ray
_diffrn_radiation_type MoK\a
_diffrn_radiation_wavelength 0.71073
_diffrn_reflns_av_R_equivalents 0.1713
_diffrn_reflns_av_sigmaI/netI 0.0836
_diffrn_reflns_limit_h_max 14
_diffrn_reflns_limit_h_min -15
_diffrn_reflns_limit_k_max 15
_diffrn_reflns_limit_k_min -14
_diffrn_reflns_limit_l_max 25
_diffrn_reflns_limit_l_min -25
_diffrn_reflns_number 20893
_diffrn_reflns_theta_full 28.54
_diffrn_reflns_theta_max 28.54
_diffrn_reflns_theta_min 3.24
_diffrn_source 'fine-focus sealed tube'
_diffrn_standards_number 0
_exptl_absorpt_coefficient_mu 2.409
_exptl_absorpt_correction_T_max 0.9717
_exptl_absorpt_correction_T_min 0.9183
_exptl_absorpt_correction_type multi-scan
_exptl_absorpt_process_details '(<i>SADABS</i>, Bruker, 2008)'
_exptl_crystal_colour blue
_exptl_crystal_density_diffrn 1.494
_exptl_crystal_density_method 'not measured'
_exptl_crystal_description 'distorted octahedral'
_exptl_crystal_F_000 1188
_exptl_crystal_size_max 0.04
_exptl_crystal_size_mid 0.04
_exptl_crystal_size_min 0.01
_refine_diff_density_max 0.507
_refine_diff_density_min -0.605
_refine_diff_density_rms 0.117
_refine_ls_extinction_coef 0.0005(3)
_refine_ls_extinction_expression Fc^*^=kFc[1+0.001xFc^2^\l^3^/sin(2\q)]^-1/4^
_refine_ls_extinction_method SHELXL
_refine_ls_goodness_of_fit_ref 1.088
_refine_ls_hydrogen_treatment constr
_refine_ls_matrix_type full
_refine_ls_number_parameters 47
_refine_ls_number_reflns 928
_refine_ls_number_restraints 0
_refine_ls_restrained_S_all 1.088
_refine_ls_R_factor_all 0.0935
_refine_ls_R_factor_gt 0.0475
_refine_ls_shift/su_max 0.000
_refine_ls_shift/su_mean 0.000
_refine_ls_structure_factor_coef Fsqd
_refine_ls_weighting_details 'calc w=1/[\s^2^(Fo^2^)+(0.0000P)^2^+15.1859P] where P=(Fo^2^+2Fc^2^)/3'
_refine_ls_weighting_scheme calc
_refine_ls_wR_factor_gt 0.0908
_refine_ls_wR_factor_ref 0.1040
_reflns_number_gt 616
_reflns_number_total 928
_reflns_threshold_expression >2sigma(I)
_cod_data_source_file c2dt12311h.txt
_cod_data_source_block alpha-Cu(ta)2
_cod_original_sg_symbol_H-M 'I 41/a m d'
_cod_database_code 7018686

loop_
_symmetry_equiv_pos_as_xyz
'x, y, z'
'-x+1/2, -y, z+1/2'
'-y+1/4, x+3/4, z+1/4'
'y+1/4, -x+1/4, z+3/4'
'-x+1/2, y, -z+1/2'
'x, -y, -z'
'y+1/4, x+3/4, -z+1/4'
'-y+1/4, -x+1/4, -z+3/4'
'x+1/2, y+1/2, z+1/2'
'-x+1, -y+1/2, z+1'
'-y+3/4, x+5/4, z+3/4'
'y+3/4, -x+3/4, z+5/4'
'-x+1, y+1/2, -z+1'
'x+1/2, -y+1/2, -z+1/2'
'y+3/4, x+5/4, -z+3/4'
'-y+3/4, -x+3/4, -z+5/4'
'-x, -y, -z'
'x-1/2, y, -z-1/2'
'y-1/4, -x-3/4, -z-1/4'
'-y-1/4, x-1/4, -z-3/4'
'x-1/2, -y, z-1/2'
'-x, y, z'
'-y-1/4, -x-3/4, z-1/4'
'y-1/4, x-1/4, z-3/4'
'-x+1/2, -y+1/2, -z+1/2'
'x, y+1/2, -z'
'y+1/4, -x-1/4, -z+1/4'
'-y+1/4, x+1/4, -z-1/4'
'x, -y+1/2, z'
'-x+1/2, y+1/2, z+1/2'
'-y+1/4, -x-1/4, z+1/4'
'y+1/4, x+1/4, z-1/4'

loop_
_atom_site_label
_atom_site_type_symbol
_atom_site_fract_x
_atom_site_fract_y
_atom_site_fract_z
_atom_site_U_iso_or_equiv
_atom_site_adp_type
_atom_site_occupancy
_atom_site_symmetry_multiplicity
_atom_site_calc_flag
_atom_site_refinement_flags
Cu2 Cu 0.0000 0.7500 0.1250 0.0148(4) Uani 1 8 d S
Cu1 Cu 0.0000 0.5000 0.0000 0.0201(3) Uani 1 4 d S
N4 N 0.0000 0.7500 0.0013(3) 0.0203(15) Uani 1 4 d S
N2 N 0.1218(3) 0.6282(3) 0.1250 0.0265(11) Uani 1 2 d S
N3 N 0.0000 0.3415(4) 0.0394(2) 0.0231(11) Uani 1 2 d S
N1 N 0.1284(3) 0.5447(3) 0.0779(2) 0.0345(10) Uani 1 1 d .
C1 C 0.0000 0.3070(5) 0.1062(3) 0.0356(17) Uani 1 2 d S
H1 H 0.0000 0.3533 0.1458 0.043 Uiso 1 2 calc SR
C2 C 0.2194(4) 0.4835(4) 0.0961(3) 0.0521(15) Uani 1 1 d .
H2 H 0.2455 0.4196 0.0728 0.063 Uiso 1 1 calc R

loop_
_atom_site_aniso_label
_atom_site_aniso_U_11
_atom_site_aniso_U_22
_atom_site_aniso_U_33
_atom_site_aniso_U_23
_atom_site_aniso_U_13
_atom_site_aniso_U_12
Cu2 0.0137(5) 0.0137(5) 0.0170(7) 0.000 0.000 0.000
Cu1 0.0271(6) 0.0137(6) 0.0195(5) -0.0042(4) 0.000 0.000
N4 0.028(4) 0.011(3) 0.022(3) 0.000 0.000 0.000
N2 0.0270(17) 0.0270(17) 0.026(2) 0.0052(17) 0.0052(17) 0.011(2)
N3 0.033(3) 0.017(3) 0.019(2) -0.008(2) 0.000 0.000
N1 0.035(2) 0.025(2) 0.044(2) 0.0018(18) 0.0117(18) 0.0092(17)
C1 0.062(5) 0.024(3) 0.021(3) -0.002(3) 0.000 0.000
C2 0.037(3) 0.031(3) 0.088(4) -0.002(3) 0.008(3) 0.014(2)

loop_
_atom_type_symbol
_atom_type_description
_atom_type_scat_dispersion_real
_atom_type_scat_dispersion_imag
_atom_type_scat_source
C C 0.0033 0.0016 'International Tables Vol C Tables 4.2.6.8 and 6.1.1.4'
H H 0.0000 0.0000 'International Tables Vol C Tables 4.2.6.8 and 6.1.1.4'
N N 0.0061 0.0033 'International Tables Vol C Tables 4.2.6.8 and 6.1.1.4'
Cu Cu 0.3201 1.2651 'International Tables Vol C Tables 4.2.6.8 and 6.1.1.4'

loop_
_geom_angle_atom_site_label_1
_geom_angle_atom_site_label_2
_geom_angle_atom_site_label_3
_geom_angle
_geom_angle_site_symmetry_1
_geom_angle_site_symmetry_3
N2 Cu2 N2 180.0 20_666 27_465
N2 Cu2 N2 90.0 20_666 10_464
N2 Cu2 N2 90.0 27_465 10_464
N2 Cu2 N2 90.0 20_666 .
N2 Cu2 N2 90.0 27_465 .
N2 Cu2 N2 180.000(1) 10_464 .
N2 Cu2 N4 90.0 20_666 27_465
N2 Cu2 N4 90.0 27_465 27_465
N2 Cu2 N4 90.0 10_464 27_465
N2 Cu2 N4 90.0 . 27_465
N2 Cu2 N4 90.0 20_666 .
N2 Cu2 N4 90.0 27_465 .
N2 Cu2 N4 90.0 10_464 .
N2 Cu2 N4 90.0 . .
N4 Cu2 N4 180.0 27_465 .
N3 Cu1 N3 180.0(3) . 17_565
N3 Cu1 N1 91.43(13) . 17_565
N3 Cu1 N1 88.57(13) 17_565 17_565
N3 Cu1 N1 91.43(13) . 6_565
N3 Cu1 N1 88.57(13) 17_565 6_565
N1 Cu1 N1 88.20(19) 17_565 6_565
N3 Cu1 N1 88.57(13) . .
N3 Cu1 N1 91.43(13) 17_565 .
N1 Cu1 N1 180.00(15) 17_565 .
N1 Cu1 N1 91.80(19) 6_565 .
N3 Cu1 N1 88.57(13) . 22
N3 Cu1 N1 91.43(13) 17_565 22
N1 Cu1 N1 91.80(19) 17_565 22
N1 Cu1 N1 180.0 6_565 22
N1 Cu1 N1 88.20(19) . 22
N3 N4 N3 109.1(6) 17_565 26
N3 N4 Cu2 125.4(3) 17_565 .
N3 N4 Cu2 125.4(3) 26 .
N1 N2 N1 111.2(5) 16_554 .
N1 N2 Cu2 124.4(2) 16_554 .
N1 N2 Cu2 124.4(2) . .
N4 N3 C1 107.6(5) 17_565 .
N4 N3 Cu1 122.9(4) 17_565 .
C1 N3 Cu1 129.5(4) . .
N2 N1 C2 105.9(4) . .
N2 N1 Cu1 126.2(3) . .
C2 N1 Cu1 127.0(3) . .
N3 C1 C1 107.8(3) . 10_454
N3 C1 H1 126.1 . .
C1 C1 H1 126.1 10_454 .
N1 C2 C2 108.5(3) . 16_554
N1 C2 H2 125.8 . .
C2 C2 H2 125.8 16_554 .

loop_
_geom_bond_atom_site_label_1
_geom_bond_atom_site_label_2
_geom_bond_distance
_geom_bond_site_symmetry_2
Cu2 N2 2.040(4) 20_666
Cu2 N2 2.040(4) 27_465
Cu2 N2 2.040(4) 10_464
Cu2 N2 2.040(4) .
Cu2 N4 2.348(6) 27_465
Cu2 N4 2.348(6) .
Cu1 N3 2.021(5) .
Cu1 N3 2.021(5) 17_565
Cu1 N1 2.186(4) 17_565
Cu1 N1 2.186(4) 6_565
Cu1 N1 2.186(4) .
Cu1 N1 2.186(4) 22
N4 N3 1.330(5) 17_565
N4 N3 1.330(5) 26
N2 N1 1.336(4) 16_554
N2 N1 1.336(4) .
N3 N4 1.330(5) 17_565
N3 C1 1.333(7) .
N1 C2 1.343(6) .
C1 C1 1.351(12) 10_454
C1 H1 0.9300 .
C2 C2 1.352(11) 16_554
C2 H2 0.9300 .
